data_4320296
loop_
_publ_author_name
'Anna C. Hillier'
'XingWang Zhang'
'Graham H. Maunder'
'Sung Ying Liu'
'Todd A. Eberspacher'
'Mathew V. Metz'
'Robert McDonald'
'\^Angela Domingos'
'No\'emia Marques'
'Victor W. Day'
'Andrea Sella'
'Josef Takats'

_publ_contact_author_address
; Department of Chemistry
   University of Alberta
   Edmonton Alberta T6G 2G2
   Canada
;
_publ_contact_author_email joe.takats@ualberta.ca
_publ_contact_author_fax 1(780)4928231
_publ_contact_author_name 'Dr Josef Takats'
_publ_contact_author_phone 1(780)4924944
_publ_section_title
;
 Synthesis and Structural Comparison of a Series of Divalent Ln(TpR,R')2
 (Ln = Sm, Eu, Yb) and Trivalent Sm(TpMe2)2X (X = F, Cl, I, BPh4)
 Complexes
;
_journal_name_full 'Inorganic Chemistry'
_journal_page_first 5106
_journal_page_last 5116
_journal_paper_doi 10.1021/ic010325w
_journal_volume 40
_journal_year 2001
_chemical_formula_sum 'C30 H44 B2 N12 Yb'
_chemical_formula_weight 767.43
_space_group_IT_number 148
_symmetry_cell_setting rhombohedral
_symmetry_space_group_name_Hall '-P 3*'
_symmetry_space_group_name_H-M 'R -3 :R'
_atom_sites_solution_hydrogens geom
_atom_sites_solution_primary direct
_atom_sites_solution_secondary difmap
_audit_creation_method 'manual editing of SHELXL template'
_cell_angle_alpha 63.52(2)
_cell_angle_beta 63.52(2)
_cell_angle_gamma 63.52(2)
_cell_formula_units_Z 1
_cell_length_a 10.510(3)
_cell_length_b 10.510(3)
_cell_length_c 10.510(3)
_cell_measurement_reflns_used 15
_cell_measurement_temperature 293(2)
_cell_measurement_theta_max 25.13
_cell_measurement_theta_min 20.51
_cell_volume 884.8(5)
_computing_cell_refinement 'Syntex P1'
_computing_data_collection 'Syntex P1'
_computing_data_reduction 'Bruker SHELXTL'
_computing_molecular_graphics 'Bruker SHELXTL'
_computing_publication_material 'Bruker SHELXTL'
_computing_structure_refinement 'Bruker SHELXTL'
_computing_structure_solution 'Bruker SHELXTL'
_diffrn_ambient_temperature 293(2)
_diffrn_measurement_device 'Syntex P1'
_diffrn_measurement_method '\w scans'
_diffrn_radiation_monochromator graphite
_diffrn_radiation_source 'normal-focus sealed tube'
_diffrn_radiation_type MoK\a
_diffrn_radiation_wavelength 0.71073
_diffrn_reflns_av_R_equivalents 0.0420
_diffrn_reflns_av_sigmaI/netI 0.0477
_diffrn_reflns_limit_h_max 11
_diffrn_reflns_limit_h_min -12
_diffrn_reflns_limit_k_max 13
_diffrn_reflns_limit_k_min -9
_diffrn_reflns_limit_l_max 13
_diffrn_reflns_limit_l_min 0
_diffrn_reflns_number 2264
_diffrn_reflns_theta_max 27.64
_diffrn_reflns_theta_min 2.28
_diffrn_standards_decay_% none
_diffrn_standards_interval_count 300
_diffrn_standards_number 6
_exptl_absorpt_coefficient_mu 2.681
_exptl_absorpt_correction_T_max 0.981
_exptl_absorpt_correction_T_min 0.813
_exptl_absorpt_correction_type empirical
_exptl_crystal_colour red
_exptl_crystal_density_diffrn 1.440
_exptl_crystal_description parallelepiped
_exptl_crystal_F_000 388
_exptl_crystal_size_max 0.36
_exptl_crystal_size_mid 0.36
_exptl_crystal_size_min 0.28
_refine_diff_density_max 1.554
_refine_diff_density_min -1.298
_refine_diff_density_rms 0.107
_refine_ls_extinction_coef 0.0004(13)
_refine_ls_extinction_expression Fc^*^=kFc[1+0.001xFc^2^\l^3^/sin(2\q)]^-1/4^
_refine_ls_extinction_method SHELXL
_refine_ls_goodness_of_fit_all 1.039
_refine_ls_goodness_of_fit_obs 1.036
_refine_ls_matrix_type full
_refine_ls_number_parameters 78
_refine_ls_number_reflns 1372
_refine_ls_number_restraints 0
_refine_ls_restrained_S_all 1.039
_refine_ls_restrained_S_obs 1.036
_refine_ls_R_factor_all 0.0369
_refine_ls_R_factor_obs 0.0360
_refine_ls_shift/esd_max 0.000
_refine_ls_shift/esd_mean 0.000
_refine_ls_structure_factor_coef Fsqd
_refine_ls_weighting_details 'w=1/[\s^2^(Fo^2^)+(0.0360P)^2^+0.9275P] where P=(Fo^2^+2Fc^2^)/3'
_refine_ls_weighting_scheme calc
_refine_ls_wR_factor_all 0.0797
_refine_ls_wR_factor_obs 0.0790
_reflns_number_observed 1355
_reflns_number_total 1372
_reflns_observed_criterion >2sigma(I)
_cod_data_source_file ic010325w_02.cif
_cod_data_source_block jtf3
_cod_depositor_comments
;
The following automatic conversions were performed:

'_symmetry_cell_setting' value 'Rhombohedral' changed to
'rhombohedral' according to the built-in table from CIF Core
dictionary named 'cif_core.dic' version 2.4.1 from 2010-06-29.

Automatic conversion script
Id: cif_fix_values 1646 2011-03-28 12:23:43Z adriana 

The following automatic conversions were performed:

'_refine_ls_weighting_scheme' value 'calc
w=1/[\s^2^(Fo^2^)+(0.0360P)^2^+0.9275P] where P=(Fo^2^+2Fc^2^)/3' was
changed to 'calc'. New tag '_refine_ls_weighting_details' was
created. The value of the new tag was set to
'w=1/[\s^2^(Fo^2^)+(0.0360P)^2^+0.9275P] where P=(Fo^2^+2Fc^2^)/3'.

Automatic conversion script
Id: cif_fix_values 3143 2015-03-26 13:38:13Z robertas 
;
_cod_original_cell_volume 884.8(4)
_cod_original_sg_symbol_H-M 'R -3'
_cod_database_code 4320296

loop_
_symmetry_equiv_pos_as_xyz
'x, y, z'
'z, x, y'
'y, z, x'
'-x, -y, -z'
'-z, -x, -y'
'-y, -z, -x'

loop_
_atom_site_aniso_label
_atom_site_aniso_U_11
_atom_site_aniso_U_22
_atom_site_aniso_U_33
_atom_site_aniso_U_23
_atom_site_aniso_U_13
_atom_site_aniso_U_12
Yb 0.0340(2) 0.0340(2) 0.0340(2) -0.01126(8) -0.01126(8) -0.01126(8)
N1 0.035(2) 0.036(2) 0.035(2) -0.0085(14) -0.0129(14) -0.0097(14)
N2 0.043(2) 0.037(2) 0.042(2) -0.0081(15) -0.018(2) -0.0135(15)
C3 0.042(2) 0.037(2) 0.044(2) -0.002(2) -0.013(2) -0.013(2)
C4 0.048(2) 0.044(2) 0.034(2) 0.004(2) -0.016(2) -0.011(2)
C5 0.033(2) 0.048(2) 0.029(2) -0.010(2) -0.008(2) -0.010(2)
C6 0.059(3) 0.070(3) 0.040(2) -0.021(2) -0.020(2) -0.012(3)
C7 0.079(4) 0.039(3) 0.079(4) -0.008(3) -0.034(3) -0.018(3)
B 0.034(2) 0.034(2) 0.034(2) -0.0109(12) -0.0109(12) -0.0109(12)

loop_
_atom_site_label
_atom_site_type_symbol
_atom_site_fract_x
_atom_site_fract_y
_atom_site_fract_z
_atom_site_U_iso_or_equiv
_atom_site_thermal_displace_type
_atom_site_occupancy
_atom_site_calc_flag
_atom_site_refinement_flags
_atom_site_disorder_group
Yb Yb 0.0000 0.0000 0.0000 0.0330(2) Uani 1 d S .
N1 N 0.1583(4) -0.0287(4) 0.2283(4) 0.0358(7) Uani 1 d . .
N2 N 0.1430(4) -0.1232(4) 0.1809(4) 0.0397(7) Uani 1 d . .
C3 C 0.1718(5) -0.2579(5) 0.2807(5) 0.0445(9) Uani 1 d . .
C4 C 0.2069(5) -0.2529(5) 0.3911(5) 0.0486(10) Uani 1 d . .
H4 H 0.2330(5) -0.3323(5) 0.4720(5) 0.058 Uiso 1 calc R .
C5 C 0.1949(4) -0.1061(5) 0.3558(4) 0.0393(8) Uani 1 d . .
C6 C 0.2155(6) -0.0351(6) 0.4387(5) 0.0564(12) Uani 1 d G .
H6A H 0.2407(46) -0.1128(37) 0.5251(30) 0.085 Uiso 1 calc G .
H6B H 0.1272(30) 0.0422(33) 0.4697(47) 0.085 Uiso 1 calc G .
H6C H 0.2967(30) 0.0059(43) 0.3753(43) 0.085 Uiso 1 calc G .
C7 C 0.1664(7) -0.3885(5) 0.2625(7) 0.0661(14) Uani 1 d G .
H7A H 0.1070(43) -0.4369(54) 0.3576(27) 0.099 Uiso 1 calc G .
H7B H 0.2662(21) -0.4555(47) 0.2390(50) 0.099 Uiso 1 calc G .
H7C H 0.1234(49) -0.3614(55) 0.1868(38) 0.099 Uiso 1 calc G .
B B 0.1387(3) 0.1387(3) 0.1387(3) 0.0337(14) Uani 1 d S .
H1B H 0.1847(27) 0.1847(27) 0.1847(27) 0.034(18) Uiso 1 d S .

loop_
_atom_type_symbol
_atom_type_description
_atom_type_scat_dispersion_real
_atom_type_scat_dispersion_imag
_atom_type_scat_source
C C 0.0033 0.0016 'International Tables Vol C Tables 4.2.6.8 and 6.1.1.4'
H H 0.0000 0.0000 'International Tables Vol C Tables 4.2.6.8 and 6.1.1.4'
B B 0.0013 0.0007 'International Tables Vol C Tables 4.2.6.8 and 6.1.1.4'
N N 0.0061 0.0033 'International Tables Vol C Tables 4.2.6.8 and 6.1.1.4'
Yb Yb -0.3850 5.5486 'International Tables Vol C Tables 4.2.6.8 and 6.1.1.4'

loop_
_geom_angle_atom_site_label_1
_geom_angle_atom_site_label_2
_geom_angle_atom_site_label_3
_geom_angle
_geom_angle_site_symmetry_1
_geom_angle_site_symmetry_3
_geom_angle_publ_flag
N2 Yb N2 79.47(11) 3 . ?
N2 Yb N2 180.0 3 6 ?
N2 Yb N2 100.53(11) . 6 ?
N2 Yb N2 100.53(11) 3 5 ?
N2 Yb N2 100.53(11) . 5 ?
N2 Yb N2 79.47(11) 6 5 ?
N2 Yb N2 100.53(11) 3 4 ?
N2 Yb N2 180.0 . 4 ?
N2 Yb N2 79.47(11) 6 4 ?
N2 Yb N2 79.47(11) 5 4 ?
N2 Yb N2 79.47(11) 3 2 ?
N2 Yb N2 79.47(11) . 2 ?
N2 Yb N2 100.53(11) 6 2 ?
N2 Yb N2 180.0 5 2 ?
N2 Yb N2 100.53(11) 4 2 ?
C5 N1 N2 109.7(3) . . ?
C5 N1 B 128.2(4) . . ?
N2 N1 B 122.1(3) . . ?
C3 N2 N1 106.1(3) . . ?
C3 N2 Yb 134.3(3) . . ?
N1 N2 Yb 115.9(2) . . ?
N2 C3 C4 110.5(4) . . ?
N2 C3 C7 120.2(4) . . ?
C4 C3 C7 129.3(4) . . ?
C5 C4 C3 105.7(4) . . ?
N1 C5 C4 108.0(3) . . ?
N1 C5 C6 123.0(4) . . ?
C4 C5 C6 129.0(4) . . ?
N1 B N1 110.7(2) . 3 ?
N1 B N1 110.7(2) . 2 ?
N1 B N1 110.7(2) 3 2 ?

loop_
_geom_bond_atom_site_label_1
_geom_bond_atom_site_label_2
_geom_bond_distance
_geom_bond_site_symmetry_2
_geom_bond_publ_flag
Yb N2 2.484(3) 3 ?
Yb N2 2.484(3) . ?
Yb N2 2.484(3) 6 ?
Yb N2 2.484(3) 5 ?
Yb N2 2.484(3) 4 ?
Yb N2 2.484(3) 2 ?
N1 C5 1.347(5) . ?
N1 N2 1.384(4) . ?
N1 B 1.548(4) . ?
N2 C3 1.332(5) . ?
C3 C4 1.393(6) . ?
C3 C7 1.496(6) . ?
C4 C5 1.375(6) . ?
C5 C6 1.502(6) . ?
B N1 1.548(4) 3 ?
B N1 1.548(4) 2 ?

loop_
_geom_torsion_atom_site_label_1
_geom_torsion_atom_site_label_2
_geom_torsion_atom_site_label_3
_geom_torsion_atom_site_label_4
_geom_torsion
_geom_torsion_site_symmetry_1
_geom_torsion_site_symmetry_2
_geom_torsion_site_symmetry_3
_geom_torsion_site_symmetry_4
_geom_torsion_publ_flag
C5 N1 N2 C3 -0.4(4) . . . . ?
B N1 N2 C3 178.0(3) . . . . ?
C5 N1 N2 Yb 161.2(2) . . . . ?
B N1 N2 Yb -20.5(4) . . . . ?
N2 Yb N2 C3 124.6(5) 3 . . . ?
N2 Yb N2 C3 -55.4(5) 6 . . . ?
N2 Yb N2 C3 25.7(4) 5 . . . ?
N2 Yb N2 C3 22.5(332) 4 . . . ?
N2 Yb N2 C3 -154.3(4) 2 . . . ?
N2 Yb N2 N1 -30.2(2) 3 . . . ?
N2 Yb N2 N1 149.8(2) 6 . . . ?
N2 Yb N2 N1 -129.1(2) 5 . . . ?
N2 Yb N2 N1 -132.4(328) 4 . . . ?
N2 Yb N2 N1 50.9(2) 2 . . . ?
N1 N2 C3 C4 -0.6(5) . . . . ?
Yb N2 C3 C4 -157.1(3) . . . . ?
N1 N2 C3 C7 -179.5(4) . . . . ?
Yb N2 C3 C7 24.0(7) . . . . ?
N2 C3 C4 C5 1.3(5) . . . . ?
C7 C3 C4 C5 -179.9(5) . . . . ?
N2 N1 C5 C4 1.2(5) . . . . ?
B N1 C5 C4 -177.0(3) . . . . ?
N2 N1 C5 C6 -178.3(4) . . . . ?
B N1 C5 C6 3.5(6) . . . . ?
C3 C4 C5 N1 -1.5(5) . . . . ?
C3 C4 C5 C6 177.9(4) . . . . ?
C5 N1 B N1 -106.7(5) . . . 3 ?
N2 N1 B N1 75.3(4) . . . 3 ?
C5 N1 B N1 130.2(5) . . . 2 ?
N2 N1 B N1 -47.8(5) . . . 2 ?
